data_4341866
loop_
_publ_author_name
'Dau, Thuy Minh'
'Chen, Yi-An'
'Karttunen, Antti J.'
'Grachova, Elena V.'
'Tunik, Sergey P.'
'Lin, Ke-Ting'
'Hung, Wen-Yi'
'Chou, Pi-Tai'
'Pakkanen, Tapani A.'
'Koshevoy, Igor O.'

_publ_section_title
;
 Tetragold(I) Complexes: Solution Isomerization and Tunable Solid-State
 Luminescence.
;
_journal_name_full 'Inorganic chemistry'
_journal_page_first 141201154356007
_journal_paper_doi 10.1021/ic501470v
_journal_year 2014
_chemical_formula_moiety 'C76 H68 Au4 P6 S2, 2(F6 P), 2(C3 H6 O)'
_chemical_formula_sum 'C82 H80 Au4 F12 O2 P8 S2'
_chemical_formula_weight 2425.21
_chemical_name_systematic
; 
 ? 
;
_space_group_IT_number 2
_symmetry_cell_setting triclinic
_symmetry_space_group_name_Hall '-P 1'
_symmetry_space_group_name_H-M 'P -1'
_atom_sites_solution_hydrogens geom
_atom_sites_solution_primary direct
_atom_sites_solution_secondary difmap
_audit_creation_method SHELXL-97
_cell_angle_alpha 89.4750(10)
_cell_angle_beta 70.1260(10)
_cell_angle_gamma 64.4250(10)
_cell_formula_units_Z 1
_cell_length_a 12.7994(3)
_cell_length_b 13.0440(3)
_cell_length_c 14.7110(4)
_cell_measurement_reflns_used 9819
_cell_measurement_temperature 120(2)
_cell_measurement_theta_max 34.00
_cell_measurement_theta_min 2.48
_cell_volume 2055.90(9)
_computing_cell_refinement 'SAINT (Bruker AXS, 2009)'
_computing_data_collection 'APEX2 (Bruker AXS, 2010)'
_computing_data_reduction 'SAINT (Bruker AXS, 2009)'
_computing_molecular_graphics 'Diamond v.3.2g (Brandenburg, 2011)'
_computing_publication_material 'SHELXL-97 (Sheldrick, 2008)'
_computing_structure_refinement 'SHELXL-97 (Sheldrick, 2008)'
_computing_structure_solution 'SHELXS-97 (Sheldrick, 2008)'
_diffrn_ambient_temperature 120(2)
_diffrn_detector_area_resol_mean 16
_diffrn_measured_fraction_theta_full 0.992
_diffrn_measured_fraction_theta_max 0.992
_diffrn_measurement_device '62mm x 62mm CCD camera on three-circle goniostat'
_diffrn_measurement_device_type 'Bruker SMART APEX II CCD'
_diffrn_measurement_method '\f scans and \w scans'
_diffrn_radiation_monochromator 'flat graphite crystal'
_diffrn_radiation_source 'fine-focus sealed tube'
_diffrn_radiation_type MoK\a
_diffrn_radiation_wavelength 0.71073
_diffrn_reflns_av_R_equivalents 0.0371
_diffrn_reflns_av_sigmaI/netI 0.0403
_diffrn_reflns_limit_h_max 20
_diffrn_reflns_limit_h_min -20
_diffrn_reflns_limit_k_max 21
_diffrn_reflns_limit_k_min -21
_diffrn_reflns_limit_l_max 23
_diffrn_reflns_limit_l_min -23
_diffrn_reflns_number 66449
_diffrn_reflns_theta_full 35.14
_diffrn_reflns_theta_max 35.14
_diffrn_reflns_theta_min 1.49
_exptl_absorpt_coefficient_mu 7.394
_exptl_absorpt_correction_T_max 0.7087
_exptl_absorpt_correction_T_min 0.3340
_exptl_absorpt_correction_type numerical
_exptl_absorpt_process_details 'SADABS (Sheldrick, 2008)'
_exptl_crystal_colour yellow
_exptl_crystal_density_diffrn 1.959
_exptl_crystal_density_method 'not measured'
_exptl_crystal_description block
_exptl_crystal_F_000 1164
_exptl_crystal_size_max 0.19
_exptl_crystal_size_mid 0.10
_exptl_crystal_size_min 0.05
_refine_diff_density_max 1.938
_refine_diff_density_min -1.272
_refine_diff_density_rms 0.150
_refine_ls_extinction_method none
_refine_ls_goodness_of_fit_ref 1.007
_refine_ls_hydrogen_treatment constr
_refine_ls_matrix_type full
_refine_ls_number_parameters 496
_refine_ls_number_reflns 18172
_refine_ls_number_restraints 0
_refine_ls_restrained_S_all 1.007
_refine_ls_R_factor_all 0.0441
_refine_ls_R_factor_gt 0.0259
_refine_ls_shift/su_max 0.008
_refine_ls_shift/su_mean 0.000
_refine_ls_structure_factor_coef Fsqd
_refine_ls_weighting_details 'calc w=1/[\s^2^(Fo^2^)+(0.0179P)^2^+0.4628P] where P=(Fo^2^+2Fc^2^)/3'
_refine_ls_weighting_scheme calc
_refine_ls_wR_factor_gt 0.0450
_refine_ls_wR_factor_ref 0.0486
_reflns_number_gt 14189
_reflns_number_total 18172
_reflns_threshold_expression >2sigma(I)
_cod_data_source_file ic501470v_si_002.cif
_cod_data_source_block 8
_cod_database_code 4341866

loop_
_symmetry_equiv_pos_as_xyz
'x, y, z'
'-x, -y, -z'

loop_
_atom_site_label
_atom_site_type_symbol
_atom_site_fract_x
_atom_site_fract_y
_atom_site_fract_z
_atom_site_U_iso_or_equiv
_atom_site_adp_type
_atom_site_occupancy
_atom_site_symmetry_multiplicity
_atom_site_calc_flag
_atom_site_refinement_flags
C1 C 0.4393(2) 0.98051(19) 0.20568(16) 0.0137(4) Uani 1 1 d .
C2 C 0.5147(2) 0.9431(2) 0.10663(16) 0.0175(4) Uani 1 1 d .
H0F H 0.5697 0.9747 0.0759 0.021 Uiso 1 1 calc R
C3 C 0.5095(2) 0.8597(2) 0.05279(18) 0.0215(5) Uani 1 1 d .
H09 H 0.5618 0.8333 -0.0145 0.026 Uiso 1 1 calc R
C4 C 0.4277(3) 0.8152(2) 0.0977(2) 0.0249(5) Uani 1 1 d .
H07 H 0.4240 0.7581 0.0610 0.030 Uiso 1 1 calc R
C5 C 0.3515(3) 0.8532(2) 0.19555(19) 0.0246(5) Uani 1 1 d .
H0L H 0.2944 0.8233 0.2255 0.030 Uiso 1 1 calc R
C6 C 0.3581(2) 0.9348(2) 0.24997(18) 0.0193(4) Uani 1 1 d .
H0N H 0.3070 0.9595 0.3176 0.023 Uiso 1 1 calc R
C7 C 0.4165(2) 1.21242(19) 0.22155(16) 0.0145(4) Uani 1 1 d .
C8 C 0.2950(2) 1.2710(2) 0.22308(18) 0.0204(5) Uani 1 1 d .
H0C H 0.2370 1.2415 0.2502 0.024 Uiso 1 1 calc R
C9 C 0.2602(2) 1.3723(2) 0.1848(2) 0.0257(5) Uani 1 1 d .
H0A H 0.1778 1.4122 0.1854 0.031 Uiso 1 1 calc R
C10 C 0.3440(2) 1.4162(2) 0.14551(19) 0.0246(5) Uani 1 1 d .
H0S H 0.3192 1.4858 0.1193 0.030 Uiso 1 1 calc R
C11 C 0.4636(2) 1.3588(2) 0.1446(2) 0.0251(5) Uani 1 1 d .
H00 H 0.5211 1.3890 0.1177 0.030 Uiso 1 1 calc R
C12 C 0.5003(2) 1.2567(2) 0.18284(18) 0.0208(5) Uani 1 1 d .
H0I H 0.5827 1.2175 0.1824 0.025 Uiso 1 1 calc R
C13 C 0.7148(2) 0.77142(19) 0.19672(16) 0.0148(4) Uani 1 1 d .
C14 C 0.6597(2) 0.6973(2) 0.21099(17) 0.0183(4) Uani 1 1 d .
H04 H 0.5954 0.7073 0.2717 0.022 Uiso 1 1 calc R
C15 C 0.6991(2) 0.6092(2) 0.13632(19) 0.0226(5) Uani 1 1 d .
H0B H 0.6607 0.5598 0.1455 0.027 Uiso 1 1 calc R
C16 C 0.7946(3) 0.5933(2) 0.04835(19) 0.0257(5) Uani 1 1 d .
H0P H 0.8230 0.5318 -0.0020 0.031 Uiso 1 1 calc R
C17 C 0.8488(2) 0.6671(2) 0.03371(19) 0.0246(5) Uani 1 1 d .
H0M H 0.9134 0.6564 -0.0270 0.030 Uiso 1 1 calc R
C18 C 0.8091(2) 0.7562(2) 0.10722(17) 0.0187(4) Uani 1 1 d .
H0E H 0.8460 0.8069 0.0967 0.022 Uiso 1 1 calc R
C19 C 0.1320(2) 1.36331(19) 0.61450(17) 0.0153(4) Uani 1 1 d .
C20 C 0.0974(2) 1.4191(2) 0.70821(18) 0.0192(4) Uani 1 1 d .
H0Q H 0.0882 1.3796 0.7627 0.023 Uiso 1 1 calc R
C21 C 0.0764(2) 1.5326(2) 0.7214(2) 0.0263(5) Uani 1 1 d .
H0G H 0.0550 1.5698 0.7849 0.032 Uiso 1 1 calc R
C22 C 0.0863(3) 1.5919(2) 0.6432(2) 0.0290(6) Uani 1 1 d .
H0R H 0.0719 1.6694 0.6528 0.035 Uiso 1 1 calc R
C23 C 0.1169(3) 1.5382(2) 0.5514(2) 0.0291(6) Uani 1 1 d .
H49E H 0.1209 1.5799 0.4981 0.035 Uiso 1 1 calc R
C24 C 0.1421(2) 1.4242(2) 0.53571(19) 0.0223(5) Uani 1 1 d .
H0K H 0.1662 1.3871 0.4715 0.027 Uiso 1 1 calc R
C25 C 0.0134(2) 1.22770(19) 0.59027(16) 0.0140(4) Uani 1 1 d .
C26 C 0.0105(2) 1.1644(2) 0.51666(18) 0.0217(5) Uani 1 1 d .
H03 H 0.0859 1.1138 0.4651 0.026 Uiso 1 1 calc R
C27 C -0.1032(2) 1.1752(2) 0.51873(19) 0.0246(5) Uani 1 1 d .
H02 H -0.1052 1.1309 0.4690 0.030 Uiso 1 1 calc R
C28 C -0.2130(2) 1.2496(2) 0.59211(19) 0.0216(5) Uani 1 1 d .
H0J H -0.2903 1.2574 0.5923 0.026 Uiso 1 1 calc R
C29 C -0.2108(2) 1.3130(2) 0.66571(19) 0.0212(5) Uani 1 1 d .
H05 H -0.2866 1.3640 0.7165 0.025 Uiso 1 1 calc R
C30 C -0.0977(2) 1.3021(2) 0.66550(17) 0.0178(4) Uani 1 1 d .
H0@ H -0.0961 1.3452 0.7163 0.021 Uiso 1 1 calc R
C31 C 0.6216(2) 1.01836(19) 0.25139(16) 0.0141(4) Uani 1 1 d .
H0T1 H 0.6397 1.0710 0.2844 0.017 Uiso 1 1 calc R
H0T2 H 0.6686 1.0064 0.1801 0.017 Uiso 1 1 calc R
C32 C 0.1815(2) 1.14561(19) 0.69254(16) 0.0136(4) Uani 1 1 d .
H01A H 0.1798 1.0711 0.6853 0.016 Uiso 1 1 calc R
H01B H 0.1112 1.1940 0.7533 0.016 Uiso 1 1 calc R
C33 C 0.4013(2) 0.7363(2) 0.58731(17) 0.0186(4) Uani 1 1 d .
C34 C 0.5219(3) 0.6493(3) 0.5480(3) 0.0445(9) Uani 1 1 d .
H43E H 0.5831 0.6601 0.4961 0.053 Uiso 1 1 calc R
C35 C 0.5541(3) 0.5462(3) 0.5839(3) 0.0650(14) Uani 1 1 d .
H42E H 0.6375 0.4867 0.5561 0.078 Uiso 1 1 calc R
C36 C 0.4679(3) 0.5279(3) 0.6592(3) 0.0430(8) Uani 1 1 d .
H44E H 0.4908 0.4563 0.6825 0.052 Uiso 1 1 calc R
C37 C 0.3481(3) 0.6151(3) 0.7002(2) 0.0387(8) Uani 1 1 d .
H46E H 0.2878 0.6047 0.7532 0.046 Uiso 1 1 calc R
C38 C 0.3153(3) 0.7184(3) 0.6643(2) 0.0331(7) Uani 1 1 d .
H47E H 0.2321 0.7781 0.6930 0.040 Uiso 1 1 calc R
C39 C 0.1456(4) 0.0720(3) 0.0989(3) 0.0567(10) Uani 1 1 d .
H40A H 0.1906 0.1185 0.0870 0.085 Uiso 1 1 calc R
H40B H 0.0829 0.1004 0.0686 0.085 Uiso 1 1 calc R
H40C H 0.2046 -0.0086 0.0703 0.085 Uiso 1 1 calc R
C40 C 0.0828(3) 0.0809(3) 0.2059(3) 0.0376(7) Uani 1 1 d .
C41 C 0.0092(4) 0.0151(3) 0.2379(3) 0.0642(12) Uani 1 1 d .
H41A H -0.0281 0.0280 0.3096 0.096 Uiso 1 1 calc R
H41B H 0.0644 -0.0672 0.2137 0.096 Uiso 1 1 calc R
H41C H -0.0571 0.0415 0.2114 0.096 Uiso 1 1 calc R
F1 F 0.20509(17) 0.75675(17) 0.10047(15) 0.0476(5) Uani 1 1 d .
F2 F 0.09414(15) 0.66187(15) 0.09946(12) 0.0317(4) Uani 1 1 d .
F3 F 0.02666(15) 0.84523(15) 0.06965(14) 0.0397(4) Uani 1 1 d .
F4 F 0.10373(17) 0.69899(16) -0.05311(13) 0.0373(4) Uani 1 1 d .
F5 F 0.21415(18) 0.79593(16) -0.05116(15) 0.0496(5) Uani 1 1 d .
F6 F 0.28134(15) 0.61125(14) -0.02280(13) 0.0356(4) Uani 1 1 d .
P1 P 0.45463(5) 1.08268(5) 0.27620(4) 0.01280(10) Uani 1 1 d .
P2 P 0.67136(5) 0.88001(5) 0.29595(4) 0.01260(10) Uani 1 1 d .
P3 P 0.16024(5) 1.21661(5) 0.58812(4) 0.01265(10) Uani 1 1 d .
P4 P 0.15475(6) 0.72876(6) 0.02324(5) 0.02574(14) Uani 1 1 d .
S1 S 0.34855(5) 0.87073(5) 0.54528(4) 0.01664(10) Uani 1 1 d .
Au1 Au 0.325897(7) 1.128715(7) 0.439952(6) 0.01353(2) Uani 1 1 d .
Au2 Au 0.517928(7) 0.881482(7) 0.432279(6) 0.01345(2) Uani 1 1 d .
O1 O 0.0912(2) 0.1370(2) 0.2664(2) 0.0505(6) Uani 1 1 d .

loop_
_atom_site_aniso_label
_atom_site_aniso_U_11
_atom_site_aniso_U_22
_atom_site_aniso_U_33
_atom_site_aniso_U_23
_atom_site_aniso_U_13
_atom_site_aniso_U_12
C1 0.0146(9) 0.0157(10) 0.0128(9) 0.0033(8) -0.0065(8) -0.0074(8)
C2 0.0195(11) 0.0208(11) 0.0137(10) 0.0034(8) -0.0072(9) -0.0098(9)
C3 0.0253(12) 0.0244(12) 0.0140(10) 0.0011(9) -0.0084(9) -0.0098(10)
C4 0.0323(14) 0.0226(12) 0.0259(13) 0.0015(10) -0.0151(11) -0.0146(11)
C5 0.0299(13) 0.0301(13) 0.0238(13) 0.0055(10) -0.0119(11) -0.0207(12)
C6 0.0184(11) 0.0255(12) 0.0167(11) 0.0031(9) -0.0060(9) -0.0128(10)
C7 0.0164(10) 0.0148(10) 0.0120(9) 0.0023(8) -0.0051(8) -0.0069(8)
C8 0.0152(10) 0.0209(11) 0.0238(12) 0.0065(9) -0.0075(9) -0.0072(9)
C9 0.0192(12) 0.0253(13) 0.0276(13) 0.0083(11) -0.0104(10) -0.0046(10)
C10 0.0283(13) 0.0183(11) 0.0241(13) 0.0076(10) -0.0109(11) -0.0072(10)
C11 0.0277(13) 0.0233(12) 0.0284(13) 0.0118(11) -0.0107(11) -0.0152(11)
C12 0.0157(10) 0.0228(12) 0.0255(12) 0.0086(10) -0.0090(9) -0.0093(9)
C13 0.0150(10) 0.0156(10) 0.0132(10) 0.0017(8) -0.0059(8) -0.0060(8)
C14 0.0205(11) 0.0196(11) 0.0170(11) 0.0046(9) -0.0078(9) -0.0104(9)
C15 0.0307(13) 0.0194(11) 0.0223(12) 0.0032(9) -0.0115(10) -0.0141(10)
C16 0.0312(14) 0.0225(12) 0.0213(12) -0.0021(10) -0.0092(11) -0.0108(11)
C17 0.0248(13) 0.0262(13) 0.0179(12) -0.0013(10) -0.0043(10) -0.0100(11)
C18 0.0199(11) 0.0214(11) 0.0131(10) 0.0000(8) -0.0041(9) -0.0094(9)
C19 0.0127(9) 0.0147(10) 0.0172(10) 0.0035(8) -0.0062(8) -0.0046(8)
C20 0.0192(11) 0.0180(11) 0.0177(11) 0.0001(9) -0.0051(9) -0.0075(9)
C21 0.0251(13) 0.0207(12) 0.0273(14) -0.0043(10) -0.0069(11) -0.0074(10)
C22 0.0277(13) 0.0140(11) 0.0440(17) 0.0028(11) -0.0115(12) -0.0097(10)
C23 0.0307(14) 0.0204(12) 0.0347(15) 0.0121(11) -0.0109(12) -0.0114(11)
C24 0.0254(12) 0.0202(11) 0.0203(12) 0.0054(9) -0.0083(10) -0.0097(10)
C25 0.0136(9) 0.0137(9) 0.0142(10) 0.0019(8) -0.0054(8) -0.0056(8)
C26 0.0174(11) 0.0239(12) 0.0200(12) -0.0040(9) -0.0052(9) -0.0072(10)
C27 0.0229(12) 0.0298(13) 0.0252(13) -0.0013(10) -0.0121(10) -0.0131(11)
C28 0.0186(11) 0.0259(12) 0.0265(13) 0.0048(10) -0.0120(10) -0.0128(10)
C29 0.0128(10) 0.0239(12) 0.0239(12) 0.0016(10) -0.0038(9) -0.0079(9)
C30 0.0163(10) 0.0195(11) 0.0162(10) 0.0002(9) -0.0048(9) -0.0076(9)
C31 0.0135(9) 0.0164(10) 0.0139(10) 0.0029(8) -0.0063(8) -0.0072(8)
C32 0.0133(9) 0.0156(10) 0.0122(9) 0.0038(8) -0.0050(8) -0.0067(8)
C33 0.0176(11) 0.0212(11) 0.0173(11) 0.0043(9) -0.0053(9) -0.0100(9)
C34 0.0236(14) 0.0337(16) 0.051(2) 0.0227(15) 0.0041(13) -0.0051(13)
C35 0.0275(16) 0.0403(19) 0.086(3) 0.040(2) 0.0046(18) -0.0003(14)
C36 0.0317(16) 0.0369(17) 0.055(2) 0.0283(16) -0.0103(15) -0.0160(14)
C37 0.0332(16) 0.0411(17) 0.0464(19) 0.0259(15) -0.0117(14) -0.0236(14)
C38 0.0200(12) 0.0366(16) 0.0363(16) 0.0163(13) -0.0028(11) -0.0133(12)
C39 0.054(2) 0.055(2) 0.048(2) 0.0227(19) -0.0208(19) -0.013(2)
C40 0.0274(15) 0.0231(14) 0.048(2) -0.0037(13) -0.0062(14) -0.0048(12)
C41 0.054(2) 0.052(2) 0.063(3) -0.028(2) 0.014(2) -0.030(2)
F1 0.0389(10) 0.0532(12) 0.0557(13) -0.0146(10) -0.0180(10) -0.0246(10)
F2 0.0296(9) 0.0375(9) 0.0271(9) 0.0037(7) -0.0055(7) -0.0184(8)
F3 0.0260(9) 0.0284(9) 0.0526(12) -0.0059(8) -0.0048(8) -0.0091(7)
F4 0.0408(10) 0.0444(10) 0.0306(9) 0.0023(8) -0.0147(8) -0.0217(9)
F5 0.0401(11) 0.0389(11) 0.0594(13) 0.0070(10) 0.0038(9) -0.0258(9)
F6 0.0229(8) 0.0271(8) 0.0456(11) -0.0073(8) -0.0021(7) -0.0096(7)
P1 0.0122(2) 0.0158(3) 0.0100(2) 0.0021(2) -0.0042(2) -0.0060(2)
P2 0.0125(2) 0.0139(2) 0.0114(2) 0.0024(2) -0.0045(2) -0.0061(2)
P3 0.0117(2) 0.0139(2) 0.0112(2) 0.0019(2) -0.0042(2) -0.0050(2)
P4 0.0209(3) 0.0256(3) 0.0277(4) -0.0043(3) -0.0022(3) -0.0130(3)
S1 0.0145(2) 0.0176(3) 0.0164(3) 0.0021(2) -0.0032(2) -0.0080(2)
Au1 0.01283(4) 0.01540(4) 0.00988(4) 0.00154(3) -0.00324(3) -0.00504(3)
Au2 0.01282(4) 0.01580(4) 0.01193(4) 0.00304(3) -0.00428(3) -0.00696(3)
O1 0.0425(14) 0.0330(12) 0.0632(17) -0.0141(12) -0.0113(13) -0.0122(11)

loop_
_atom_type_symbol
_atom_type_description
_atom_type_scat_dispersion_real
_atom_type_scat_dispersion_imag
_atom_type_scat_source
C C 0.0033 0.0016 'International Tables Vol C Tables 4.2.6.8 and 6.1.1.4'
H H 0.0000 0.0000 'International Tables Vol C Tables 4.2.6.8 and 6.1.1.4'
F F 0.0171 0.0103 'International Tables Vol C Tables 4.2.6.8 and 6.1.1.4'
P P 0.1023 0.0942 'International Tables Vol C Tables 4.2.6.8 and 6.1.1.4'
S S 0.1246 0.1234 'International Tables Vol C Tables 4.2.6.8 and 6.1.1.4'
Au Au -2.0133 8.8022 'International Tables Vol C Tables 4.2.6.8 and 6.1.1.4'
O O 0.0106 0.0060 'International Tables Vol C Tables 4.2.6.8 and 6.1.1.4'

loop_
_geom_angle_atom_site_label_1
_geom_angle_atom_site_label_2
_geom_angle_atom_site_label_3
_geom_angle
_geom_angle_site_symmetry_1
_geom_angle_site_symmetry_3
C6 C1 C2 119.6(2) . .
C6 C1 P1 120.91(17) . .
C2 C1 P1 119.40(16) . .
C3 C2 C1 120.2(2) . .
C3 C2 H0F 119.9 . .
C1 C2 H0F 119.9 . .
C4 C3 C2 119.6(2) . .
C4 C3 H09 120.2 . .
C2 C3 H09 120.2 . .
C5 C4 C3 120.4(2) . .
C5 C4 H07 119.8 . .
C3 C4 H07 119.8 . .
C4 C5 C6 120.1(2) . .
C4 C5 H0L 120.0 . .
C6 C5 H0L 120.0 . .
C5 C6 C1 120.0(2) . .
C5 C6 H0N 120.0 . .
C1 C6 H0N 120.0 . .
C12 C7 C8 120.0(2) . .
C12 C7 P1 122.88(17) . .
C8 C7 P1 117.09(16) . .
C9 C8 C7 119.4(2) . .
C9 C8 H0C 120.3 . .
C7 C8 H0C 120.3 . .
C8 C9 C10 120.7(2) . .
C8 C9 H0A 119.6 . .
C10 C9 H0A 119.6 . .
C11 C10 C9 119.9(2) . .
C11 C10 H0S 120.1 . .
C9 C10 H0S 120.1 . .
C10 C11 C12 120.2(2) . .
C10 C11 H00 119.9 . .
C12 C11 H00 119.9 . .
C7 C12 C11 119.9(2) . .
C7 C12 H0I 120.1 . .
C11 C12 H0I 120.1 . .
C18 C13 C14 119.6(2) . .
C18 C13 P2 120.05(17) . .
C14 C13 P2 120.20(17) . .
C15 C14 C13 120.0(2) . .
C15 C14 H04 120.0 . .
C13 C14 H04 120.0 . .
C16 C15 C14 120.0(2) . .
C16 C15 H0B 120.0 . .
C14 C15 H0B 120.0 . .
C15 C16 C17 120.2(2) . .
C15 C16 H0P 119.9 . .
C17 C16 H0P 119.9 . .
C18 C17 C16 120.3(2) . .
C18 C17 H0M 119.8 . .
C16 C17 H0M 119.8 . .
C17 C18 C13 119.9(2) . .
C17 C18 H0E 120.1 . .
C13 C18 H0E 120.1 . .
C20 C19 C24 119.1(2) . .
C20 C19 P3 123.88(17) . .
C24 C19 P3 116.97(18) . .
C21 C20 C19 119.7(2) . .
C21 C20 H0Q 120.1 . .
C19 C20 H0Q 120.1 . .
C22 C21 C20 120.6(3) . .
C22 C21 H0G 119.7 . .
C20 C21 H0G 119.7 . .
C23 C22 C21 119.7(2) . .
C23 C22 H0R 120.1 . .
C21 C22 H0R 120.1 . .
C22 C23 C24 120.8(2) . .
C22 C23 H49E 119.6 . .
C24 C23 H49E 119.6 . .
C23 C24 C19 119.9(2) . .
C23 C24 H0K 120.0 . .
C19 C24 H0K 120.0 . .
C26 C25 C30 119.9(2) . .
C26 C25 P3 120.42(17) . .
C30 C25 P3 119.65(17) . .
C25 C26 C27 119.6(2) . .
C25 C26 H03 120.2 . .
C27 C26 H03 120.2 . .
C28 C27 C26 120.6(2) . .
C28 C27 H02 119.7 . .
C26 C27 H02 119.7 . .
C27 C28 C29 120.1(2) . .
C27 C28 H0J 120.0 . .
C29 C28 H0J 120.0 . .
C28 C29 C30 120.2(2) . .
C28 C29 H05 119.9 . .
C30 C29 H05 119.9 . .
C29 C30 C25 119.6(2) . .
C29 C30 H0@ 120.2 . .
C25 C30 H0@ 120.2 . .
P1 C31 P2 109.89(11) . .
P1 C31 H0T1 109.7 . .
P2 C31 H0T1 109.7 . .
P1 C31 H0T2 109.7 . .
P2 C31 H0T2 109.7 . .
H0T1 C31 H0T2 108.2 . .
P3 C32 P2 112.55(11) . 2_676
P3 C32 H01A 109.1 . .
P2 C32 H01A 109.1 2_676 .
P3 C32 H01B 109.1 . .
P2 C32 H01B 109.1 2_676 .
H01A C32 H01B 107.8 . .
C34 C33 C38 118.3(2) . .
C34 C33 S1 124.06(19) . .
C38 C33 S1 117.6(2) . .
C33 C34 C35 120.1(3) . .
C33 C34 H43E 119.9 . .
C35 C34 H43E 119.9 . .
C36 C35 C34 121.4(3) . .
C36 C35 H42E 119.3 . .
C34 C35 H42E 119.3 . .
C37 C36 C35 118.8(3) . .
C37 C36 H44E 120.6 . .
C35 C36 H44E 120.6 . .
C36 C37 C38 120.0(3) . .
C36 C37 H46E 120.0 . .
C38 C37 H46E 120.0 . .
C37 C38 C33 121.3(3) . .
C37 C38 H47E 119.4 . .
C33 C38 H47E 119.4 . .
C40 C39 H40A 109.5 . .
C40 C39 H40B 109.5 . .
H40A C39 H40B 109.5 . .
C40 C39 H40C 109.5 . .
H40A C39 H40C 109.5 . .
H40B C39 H40C 109.5 . .
O1 C40 C39 122.7(3) . .
O1 C40 C41 120.3(3) . .
C39 C40 C41 116.9(3) . .
C40 C41 H41A 109.5 . .
C40 C41 H41B 109.5 . .
H41A C41 H41B 109.5 . .
C40 C41 H41C 109.5 . .
H41A C41 H41C 109.5 . .
H41B C41 H41C 109.5 . .
C7 P1 C1 107.19(10) . .
C7 P1 C31 106.78(10) . .
C1 P1 C31 103.96(10) . .
C7 P1 Au1 109.00(7) . .
C1 P1 Au1 113.85(7) . .
C31 P1 Au1 115.52(7) . .
C13 P2 C32 105.07(10) . 2_676
C13 P2 C31 106.77(10) . .
C32 P2 C31 103.88(10) 2_676 .
C13 P2 Au2 111.66(7) . .
C32 P2 Au2 117.15(7) 2_676 .
C31 P2 Au2 111.50(7) . .
C19 P3 C25 105.19(10) . .
C19 P3 C32 108.28(10) . .
C25 P3 C32 104.10(10) . .
C19 P3 Au1 109.11(7) . .
C25 P3 Au1 114.58(7) . .
C32 P3 Au1 114.96(7) . .
F5 P4 F1 90.25(12) . .
F5 P4 F6 90.63(10) . .
F1 P4 F6 89.93(10) . .
F5 P4 F4 90.77(11) . .
F1 P4 F4 178.95(11) . .
F6 P4 F4 89.82(10) . .
F5 P4 F3 90.17(10) . .
F1 P4 F3 90.61(10) . .
F6 P4 F3 179.03(9) . .
F4 P4 F3 89.63(10) . .
F5 P4 F2 179.39(11) . .
F1 P4 F2 89.30(10) . .
F6 P4 F2 89.78(9) . .
F4 P4 F2 89.68(9) . .
F3 P4 F2 89.43(9) . .
C33 S1 Au2 108.67(8) . .
P1 Au1 P3 163.86(2) . .
P1 Au1 Au2 79.266(14) . .
P3 Au1 Au2 116.281(14) . .
P1 Au1 Au2 108.940(14) . 2_676
P3 Au1 Au2 82.412(14) . 2_676
Au2 Au1 Au2 67.800(3) . 2_676
P2 Au2 S1 167.18(2) . .
P2 Au2 Au1 95.499(15) . .
S1 Au2 Au1 83.730(15) . .
P2 Au2 Au1 90.615(14) . 2_676
S1 Au2 Au1 101.553(15) . 2_676
Au1 Au2 Au1 112.200(4) . 2_676

loop_
_geom_bond_atom_site_label_1
_geom_bond_atom_site_label_2
_geom_bond_distance
_geom_bond_site_symmetry_2
C1 C6 1.389(3) .
C1 C2 1.394(3) .
C1 P1 1.811(2) .
C2 C3 1.389(3) .
C2 H0F 0.9500 .
C3 C4 1.385(4) .
C3 H09 0.9500 .
C4 C5 1.382(4) .
C4 H07 0.9500 .
C5 C6 1.386(3) .
C5 H0L 0.9500 .
C6 H0N 0.9500 .
C7 C12 1.386(3) .
C7 C8 1.398(3) .
C7 P1 1.810(2) .
C8 C9 1.382(3) .
C8 H0C 0.9500 .
C9 C10 1.385(4) .
C9 H0A 0.9500 .
C10 C11 1.378(4) .
C10 H0S 0.9500 .
C11 C12 1.392(3) .
C11 H00 0.9500 .
C12 H0I 0.9500 .
C13 C18 1.395(3) .
C13 C14 1.399(3) .
C13 P2 1.804(2) .
C14 C15 1.389(3) .
C14 H04 0.9500 .
C15 C16 1.386(4) .
C15 H0B 0.9500 .
C16 C17 1.387(4) .
C16 H0P 0.9500 .
C17 C18 1.385(3) .
C17 H0M 0.9500 .
C18 H0E 0.9500 .
C19 C20 1.397(3) .
C19 C24 1.400(3) .
C19 P3 1.807(2) .
C20 C21 1.388(3) .
C20 H0Q 0.9500 .
C21 C22 1.381(4) .
C21 H0G 0.9500 .
C22 C23 1.373(4) .
C22 H0R 0.9500 .
C23 C24 1.383(4) .
C23 H49E 0.9500 .
C24 H0K 0.9500 .
C25 C26 1.388(3) .
C25 C30 1.395(3) .
C25 P3 1.811(2) .
C26 C27 1.390(3) .
C26 H03 0.9500 .
C27 C28 1.375(4) .
C27 H02 0.9500 .
C28 C29 1.383(3) .
C28 H0J 0.9500 .
C29 C30 1.391(3) .
C29 H05 0.9500 .
C30 H0@ 0.9500 .
C31 P1 1.825(2) .
C31 P2 1.833(2) .
C31 H0T1 0.9900 .
C31 H0T2 0.9900 .
C32 P3 1.825(2) .
C32 P2 1.833(2) 2_676
C32 H01A 0.9900 .
C32 H01B 0.9900 .
C33 C34 1.377(4) .
C33 C38 1.386(3) .
C33 S1 1.776(2) .
C34 C35 1.384(4) .
C34 H43E 0.9500 .
C35 C36 1.376(4) .
C35 H42E 0.9500 .
C36 C37 1.374(4) .
C36 H44E 0.9500 .
C37 C38 1.385(4) .
C37 H46E 0.9500 .
C38 H47E 0.9500 .
C39 C40 1.483(5) .
C39 H40A 0.9800 .
C39 H40B 0.9800 .
C39 H40C 0.9800 .
C40 O1 1.218(4) .
C40 C41 1.495(5) .
C41 H41A 0.9800 .
C41 H41B 0.9800 .
C41 H41C 0.9800 .
F1 P4 1.5962(19) .
F2 P4 1.6111(17) .
F3 P4 1.6029(18) .
F4 P4 1.6013(18) .
F5 P4 1.5922(19) .
F6 P4 1.6007(17) .
P1 Au1 2.3135(6) .
P2 C32 1.833(2) 2_676
P2 Au2 2.2737(6) .
P3 Au1 2.3165(6) .
S1 Au2 2.3002(5) .
Au1 Au2 3.07057(13) .
Au1 Au2 3.14111(14) 2_676
Au2 Au1 3.14119(12) 2_676
